data_7721053
loop_
_publ_author_name
'Killian, Lars'
'Olarte Loyo, Anne'
'De Ridder, Roy R.P.A.M.'
'Lutz, Martin'
'Thevenon, Arnaud'

_publ_section_title
;
 Synthesis and Characterisation of Novel Dipyridine and Pyridinyl
 Benzoquinoline Complexes of Zinc and Nickel
;
_journal_name_full 'Dalton Transactions'
_journal_paper_doi 10.1039/D6DT00659K
_journal_year 2026
_chemical_formula_moiety 'C32 H34 Cl2 N2 Zn'
_chemical_formula_sum 'C32 H34 Cl2 N2 Zn'
_chemical_formula_weight 582.88
_space_group_crystal_system triclinic
_space_group_IT_number 2
_space_group_name_Hall '-P 1'
_space_group_name_H-M_alt 'P -1'
_atom_sites_solution_hydrogens difmap
_atom_sites_solution_primary dual
_atom_sites_solution_secondary difmap
_audit_creation_method SHELXL-2018/3
_audit_update_record
;
2025-10-16 deposited with the CCDC.	2026-05-25 downloaded from the CCDC.
;
_cell_angle_alpha 94.992(2)
_cell_angle_beta 105.904(2)
_cell_angle_gamma 109.654(2)
_cell_formula_units_Z 4
_cell_length_a 12.8450(5)
_cell_length_b 15.5635(6)
_cell_length_c 17.1300(6)
_cell_measurement_reflns_used 35042
_cell_measurement_temperature 150(2)
_cell_measurement_theta_max 25.55
_cell_measurement_theta_min 1.26
_cell_volume 3040.3(2)
_computing_cell_refinement Peakref
_computing_data_collection Apex3
_computing_data_reduction 'Eval15, Sadabs'
_computing_structure_refinement 'SHELXL-2018/3 (Sheldrick, 2018)'
_computing_structure_solution SHELXT
_diffrn_ambient_temperature 150(2)
_diffrn_measured_fraction_theta_full 1.000
_diffrn_measured_fraction_theta_max 1.000
_diffrn_measurement_device_type 'Bruker Kappa ApexII'
_diffrn_measurement_method '\f and \w scans'
_diffrn_radiation_type MoK\a
_diffrn_radiation_wavelength 0.71073
_diffrn_reflns_av_R_equivalents 0.0490
_diffrn_reflns_av_unetI/netI 0.0395
_diffrn_reflns_Laue_measured_fraction_full 1.000
_diffrn_reflns_Laue_measured_fraction_max 1.000
_diffrn_reflns_limit_h_max 15
_diffrn_reflns_limit_h_min -15
_diffrn_reflns_limit_k_max 18
_diffrn_reflns_limit_k_min -18
_diffrn_reflns_limit_l_max 20
_diffrn_reflns_limit_l_min -20
_diffrn_reflns_number 60479
_diffrn_reflns_point_group_measured_fraction_full 1.000
_diffrn_reflns_point_group_measured_fraction_max 1.000
_diffrn_reflns_theta_full 25.242
_diffrn_reflns_theta_max 25.509
_diffrn_reflns_theta_min 1.261
_diffrn_source 'sealed tube'
_exptl_absorpt_coefficient_mu 1.006
_exptl_absorpt_correction_T_max 0.9990
_exptl_absorpt_correction_T_min 0.6137
_exptl_absorpt_correction_type numerical
_exptl_absorpt_process_details
;
 SADABS 2016/2: Krause, L., Herbst-Irmer, R., Sheldrick G.M. & Stalke D.,
 J. Appl. Cryst. 48 (2015) 3-10
;
_exptl_crystal_colour colourless
_exptl_crystal_density_diffrn 1.273
_exptl_crystal_description needle
_exptl_crystal_F_000 1216
_exptl_crystal_size_max 0.56
_exptl_crystal_size_mid 0.11
_exptl_crystal_size_min 0.07
_refine_diff_density_max 0.370
_refine_diff_density_min -0.402
_refine_diff_density_rms 0.060
_refine_ls_extinction_method none
_refine_ls_goodness_of_fit_ref 1.041
_refine_ls_hydrogen_treatment constr
_refine_ls_matrix_type full
_refine_ls_number_parameters 679
_refine_ls_number_reflns 11335
_refine_ls_number_restraints 0
_refine_ls_restrained_S_all 1.041
_refine_ls_R_factor_all 0.0595
_refine_ls_R_factor_gt 0.0348
_refine_ls_shift/su_max 0.001
_refine_ls_shift/su_mean 0.000
_refine_ls_structure_factor_coef Fsqd
_refine_ls_weighting_details 'w=1/[\s^2^(Fo^2^)+(0.0422P)^2^+1.4672P] where P=(Fo^2^+2Fc^2^)/3'
_refine_ls_weighting_scheme calc
_refine_ls_wR_factor_gt 0.0828
_refine_ls_wR_factor_ref 0.0928
_reflns_Friedel_coverage 0.000
_reflns_number_gt 8215
_reflns_number_total 11335
_reflns_threshold_expression 'I > 2\s(I)'
_cod_data_source_file d6dt00659k2.cif
_cod_data_source_block l1340a
_cod_original_cell_volume 3040.2(2)
_cod_database_code 7721053
_shelx_shelxl_version_number 2018/3
_shelx_space_group_comment
;
The symmetry employed for this shelxl refinement is uniquely defined
by the following loop, which should always be used as a source of
symmetry information in preference to the above space-group names.
They are only intended as comments.
;

loop_
_space_group_symop_operation_xyz
'x, y, z'
'-x, -y, -z'

loop_
_atom_site_label
_atom_site_type_symbol
_atom_site_fract_x
_atom_site_fract_y
_atom_site_fract_z
_atom_site_U_iso_or_equiv
_atom_site_adp_type
_atom_site_occupancy
_atom_site_site_symmetry_order
_atom_site_calc_flag
_atom_site_refinement_flags_posn
_atom_site_refinement_flags_adp
_atom_site_refinement_flags_occupancy
_atom_site_disorder_assembly
_atom_site_disorder_group
Zn1 Zn 0.18416(2) 0.94660(2) 0.42978(2) 0.02328(9) Uani 1 1 d . . . . .
Cl11 Cl 0.20044(6) 1.00664(5) 0.31976(4) 0.03424(17) Uani 1 1 d . . . . .
Cl21 Cl 0.18451(6) 1.03571(5) 0.53814(4) 0.03399(17) Uani 1 1 d . . . . .
N11 N 0.05450(17) 0.81700(14) 0.40161(12) 0.0215(5) Uani 1 1 d . . . . .
N21 N 0.31033(17) 0.89278(14) 0.47456(12) 0.0214(5) Uani 1 1 d . . . . .
C11 C -0.0477(2) 0.80169(19) 0.41574(15) 0.0268(6) Uani 1 1 d . . . . .
H11 H -0.062010 0.853272 0.437513 0.032 Uiso 1 1 calc R U . . .
C21 C -0.1319(2) 0.71407(19) 0.39975(16) 0.0297(6) Uani 1 1 d . . . . .
H21 H -0.203683 0.705517 0.409525 0.036 Uiso 1 1 calc R U . . .
C31 C -0.1111(2) 0.63846(19) 0.36929(16) 0.0305(6) Uani 1 1 d . . . . .
H31 H -0.167984 0.577239 0.358409 0.037 Uiso 1 1 calc R U . . .
C41 C -0.0057(2) 0.65339(18) 0.35484(15) 0.0255(6) Uani 1 1 d . . . . .
H41 H 0.011000 0.602453 0.334523 0.031 Uiso 1 1 calc R U . . .
C51 C 0.0748(2) 0.74371(16) 0.37050(14) 0.0196(5) Uani 1 1 d . . . . .
C61 C 0.1907(2) 0.76453(16) 0.35793(15) 0.0190(5) Uani 1 1 d . . . . .
C71 C 0.29278(19) 0.80715(16) 0.43631(14) 0.0185(5) Uani 1 1 d . . . . .
C81 C 0.3579(2) 0.75745(18) 0.47176(16) 0.0241(6) Uani 1 1 d . . . . .
H81 H 0.344479 0.697204 0.444095 0.029 Uiso 1 1 calc R U . . .
C91 C 0.4439(2) 0.79723(19) 0.54896(16) 0.0274(6) Uani 1 1 d . . . . .
H91 H 0.488082 0.763570 0.575400 0.033 Uiso 1 1 calc R U . . .
C101 C 0.4638(2) 0.88589(18) 0.58635(16) 0.0278(6) Uani 1 1 d . . . . .
H101 H 0.523691 0.914941 0.638025 0.033 Uiso 1 1 calc R U . . .
C111 C 0.3961(2) 0.93162(18) 0.54792(16) 0.0266(6) Uani 1 1 d . . . . .
H111 H 0.410080 0.992740 0.573864 0.032 Uiso 1 1 calc R U . . .
C121 C 0.1997(2) 0.74346(16) 0.28361(15) 0.0198(5) Uani 1 1 d . . . . .
C131 C 0.0918(2) 0.70340(17) 0.20819(15) 0.0217(5) Uani 1 1 d . . . . .
C141 C 0.0304(2) 0.75869(19) 0.18139(16) 0.0297(6) Uani 1 1 d . . . . .
H141 H 0.056488 0.820656 0.210850 0.036 Uiso 1 1 calc R U . . .
C151 C -0.0689(2) 0.7251(2) 0.11196(17) 0.0330(7) Uani 1 1 d . . . . .
H151 H -0.109093 0.764991 0.094759 0.040 Uiso 1 1 calc R U . . .
C161 C -0.1111(2) 0.6352(2) 0.06702(16) 0.0307(6) Uani 1 1 d . . . . .
C171 C -0.0493(2) 0.5799(2) 0.09510(18) 0.0397(7) Uani 1 1 d . . . . .
H171 H -0.076264 0.517556 0.066228 0.048 Uiso 1 1 calc R U . . .
C181 C 0.0515(2) 0.61307(19) 0.16467(17) 0.0349(7) Uani 1 1 d . . . . .
H181 H 0.092248 0.573587 0.181997 0.042 Uiso 1 1 calc R U . . .
C191 C 0.3147(2) 0.76842(17) 0.26773(14) 0.0202(5) Uani 1 1 d . . . . .
C201 C 0.3902(2) 0.86116(18) 0.28571(15) 0.0250(6) Uani 1 1 d . . . . .
H201 H 0.371508 0.907482 0.312220 0.030 Uiso 1 1 calc R U . . .
C211 C 0.4924(2) 0.88686(18) 0.26541(15) 0.0271(6) Uani 1 1 d . . . . .
H211 H 0.541888 0.950771 0.277811 0.033 Uiso 1 1 calc R U . . .
C221 C 0.5243(2) 0.82168(18) 0.22745(15) 0.0232(6) Uani 1 1 d . . . . .
C231 C 0.4485(2) 0.72915(18) 0.21075(16) 0.0266(6) Uani 1 1 d . . . . .
H231 H 0.467999 0.682576 0.185534 0.032 Uiso 1 1 calc R U . . .
C241 C 0.3454(2) 0.70271(17) 0.22967(16) 0.0248(6) Uani 1 1 d . . . . .
H241 H 0.295265 0.638919 0.216437 0.030 Uiso 1 1 calc R U . . .
C251 C -0.2237(2) 0.5967(2) -0.00830(18) 0.0423(8) Uani 1 1 d . . . . .
C261 C -0.2495(3) 0.6755(3) -0.0478(2) 0.0644(11) Uani 1 1 d . . . . .
H26A H -0.316550 0.648664 -0.098698 0.097 Uiso 1 1 calc R U . . .
H26B H -0.181020 0.714016 -0.060856 0.097 Uiso 1 1 calc R U . . .
H26C H -0.267309 0.713905 -0.008879 0.097 Uiso 1 1 calc R U . . .
C271 C -0.3237(3) 0.5440(4) 0.0207(3) 0.109(2) Uani 1 1 d . . . . .
H27A H -0.331361 0.586135 0.062811 0.163 Uiso 1 1 calc R U . . .
H27B H -0.308432 0.492674 0.044420 0.163 Uiso 1 1 calc R U . . .
H27C H -0.396312 0.518986 -0.026417 0.163 Uiso 1 1 calc R U . . .
C281 C -0.2109(3) 0.5337(3) -0.0759(2) 0.0632(11) Uani 1 1 d . . . . .
H28A H -0.207305 0.476833 -0.056808 0.095 Uiso 1 1 calc R U . . .
H28B H -0.138959 0.566532 -0.087788 0.095 Uiso 1 1 calc R U . . .
H28C H -0.278107 0.517333 -0.126205 0.095 Uiso 1 1 calc R U . . .
C291 C 0.6347(2) 0.84777(19) 0.20176(16) 0.0289(6) Uani 1 1 d . . . . .
C301 C 0.7057(2) 0.9518(2) 0.22375(18) 0.0403(8) Uani 1 1 d . . . . .
H30A H 0.773811 0.964938 0.204794 0.060 Uiso 1 1 calc R U . . .
H30B H 0.731787 0.973012 0.283915 0.060 Uiso 1 1 calc R U . . .
H30C H 0.657165 0.984641 0.196733 0.060 Uiso 1 1 calc R U . . .
C311 C 0.7119(2) 0.7976(2) 0.24578(19) 0.0440(8) Uani 1 1 d . . . . .
H31A H 0.668709 0.730174 0.229428 0.066 Uiso 1 1 calc R U . . .
H31B H 0.733126 0.816648 0.305872 0.066 Uiso 1 1 calc R U . . .
H31C H 0.782933 0.814189 0.230048 0.066 Uiso 1 1 calc R U . . .
C321 C 0.5981(2) 0.8151(2) 0.10735(17) 0.0382(7) Uani 1 1 d . . . . .
H32A H 0.557067 0.747350 0.092869 0.057 Uiso 1 1 calc R U . . .
H32B H 0.667676 0.832450 0.089889 0.057 Uiso 1 1 calc R U . . .
H32C H 0.546081 0.844777 0.079240 0.057 Uiso 1 1 calc R U . . .
Zn2 Zn 0.20796(2) 0.45869(2) 0.42694(2) 0.02230(8) Uani 1 1 d . . . . .
Cl12 Cl 0.23006(6) 0.51014(5) 0.31462(4) 0.03456(17) Uani 1 1 d . . . . .
Cl22 Cl 0.22104(6) 0.55815(4) 0.53334(4) 0.03284(16) Uani 1 1 d . . . . .
N12 N 0.06193(17) 0.34083(14) 0.40330(12) 0.0217(5) Uani 1 1 d . . . . .
N22 N 0.31530(16) 0.39019(14) 0.47561(12) 0.0207(5) Uani 1 1 d . . . . .
C12 C -0.0334(2) 0.34132(18) 0.42083(15) 0.0238(6) Uani 1 1 d . . . . .
H12 H -0.035923 0.399309 0.440623 0.029 Uiso 1 1 calc R U . . .
C22 C -0.1278(2) 0.26110(18) 0.41127(16) 0.0259(6) Uani 1 1 d . . . . .
H22 H -0.194396 0.263594 0.423889 0.031 Uiso 1 1 calc R U . . .
C32 C -0.1237(2) 0.17668(18) 0.38286(16) 0.0269(6) Uani 1 1 d . . . . .
H32 H -0.187665 0.120224 0.375604 0.032 Uiso 1 1 calc R U . . .
C42 C -0.0253(2) 0.17537(17) 0.36516(15) 0.0237(6) Uani 1 1 d . . . . .
H42 H -0.020719 0.117959 0.346270 0.028 Uiso 1 1 calc R U . . .
C52 C 0.0661(2) 0.25853(16) 0.37524(14) 0.0191(5) Uani 1 1 d . . . . .
C62 C 0.1785(2) 0.26397(16) 0.36154(15) 0.0189(5) Uani 1 1 d . . . . .
C72 C 0.28001(19) 0.29958(16) 0.44010(14) 0.0188(5) Uani 1 1 d . . . . .
C82 C 0.3272(2) 0.24074(17) 0.47931(15) 0.0228(6) Uani 1 1 d . . . . .
H82 H 0.301538 0.177294 0.453702 0.027 Uiso 1 1 calc R U . . .
C92 C 0.4125(2) 0.27559(19) 0.55647(16) 0.0272(6) Uani 1 1 d . . . . .
H92 H 0.443791 0.235635 0.585165 0.033 Uiso 1 1 calc R U . . .
C102 C 0.4516(2) 0.36857(19) 0.59118(16) 0.0284(6) Uani 1 1 d . . . . .
H102 H 0.512196 0.394177 0.642937 0.034 Uiso 1 1 calc R U . . .
C112 C 0.4010(2) 0.42377(18) 0.54932(15) 0.0254(6) Uani 1 1 d . . . . .
H112 H 0.427456 0.487819 0.573352 0.030 Uiso 1 1 calc R U . . .
C122 C 0.1831(2) 0.23752(16) 0.28630(15) 0.0192(5) Uani 1 1 d . . . . .
C132 C 0.0744(2) 0.20380(17) 0.21215(15) 0.0212(5) Uani 1 1 d . . . . .
C142 C 0.0341(2) 0.26765(18) 0.17718(16) 0.0276(6) Uani 1 1 d . . . . .
H142 H 0.072773 0.331799 0.202186 0.033 Uiso 1 1 calc R U . . .
C152 C -0.0627(2) 0.23968(18) 0.10562(16) 0.0282(6) Uani 1 1 d . . . . .
H152 H -0.089074 0.285185 0.083117 0.034 Uiso 1 1 calc R U . . .
C162 C -0.1214(2) 0.14657(18) 0.06645(15) 0.0238(6) Uani 1 1 d . . . . .
C172 C -0.0806(2) 0.08292(18) 0.10359(16) 0.0288(6) Uani 1 1 d . . . . .
H172 H -0.119815 0.018620 0.079211 0.035 Uiso 1 1 calc R U . . .
C182 C 0.0155(2) 0.11003(18) 0.17505(16) 0.0275(6) Uani 1 1 d . . . . .
H182 H 0.040893 0.064584 0.198585 0.033 Uiso 1 1 calc R U . . .
C192 C 0.2941(2) 0.25031(17) 0.26858(15) 0.0217(5) Uani 1 1 d . . . . .
C202 C 0.3901(2) 0.33402(19) 0.29730(16) 0.0291(6) Uani 1 1 d . . . . .
H202 H 0.387486 0.383313 0.332570 0.035 Uiso 1 1 calc R U . . .
C212 C 0.4899(2) 0.3466(2) 0.27512(16) 0.0318(7) Uani 1 1 d . . . . .
H212 H 0.554452 0.404270 0.296345 0.038 Uiso 1 1 calc R U . . .
C222 C 0.4980(2) 0.2776(2) 0.22303(15) 0.0289(6) Uani 1 1 d . . . . .
C232 C 0.4015(2) 0.19362(19) 0.19481(17) 0.0307(6) Uani 1 1 d . . . . .
H232 H 0.404329 0.144254 0.159777 0.037 Uiso 1 1 calc R U . . .
C242 C 0.3017(2) 0.18031(18) 0.21651(16) 0.0287(6) Uani 1 1 d . . . . .
H242 H 0.237380 0.122489 0.195534 0.034 Uiso 1 1 calc R U . . .
C252 C -0.2246(2) 0.11428(19) -0.01417(16) 0.0303(6) Uani 1 1 d . . . . .
C262 C -0.2482(2) 0.1954(2) -0.04821(17) 0.0384(7) Uani 1 1 d . . . . .
H26D H -0.269835 0.229610 -0.008618 0.058 Uiso 1 1 calc R U . . .
H26E H -0.312193 0.171774 -0.100994 0.058 Uiso 1 1 calc R U . . .
H26F H -0.177643 0.237199 -0.056926 0.058 Uiso 1 1 calc R U . . .
C272 C -0.3348(2) 0.0504(2) 0.00131(19) 0.0477(9) Uani 1 1 d . . . . .
H27D H -0.320254 -0.002114 0.023165 0.072 Uiso 1 1 calc R U . . .
H27E H -0.400027 0.026921 -0.050856 0.072 Uiso 1 1 calc R U . . .
H27F H -0.354461 0.085630 0.041489 0.072 Uiso 1 1 calc R U . . .
C282 C -0.1969(3) 0.0589(2) -0.07944(17) 0.0395(7) Uani 1 1 d . . . . .
H28D H -0.124720 0.098223 -0.087786 0.059 Uiso 1 1 calc R U . . .
H28E H -0.261338 0.039339 -0.131864 0.059 Uiso 1 1 calc R U . . .
H28F H -0.186870 0.003780 -0.060141 0.059 Uiso 1 1 calc R U . . .
C292 C 0.6034(2) 0.2893(2) 0.19357(17) 0.0379(7) Uani 1 1 d . . . . .
C302 C 0.7041(3) 0.3826(3) 0.2348(2) 0.0659(12) Uani 1 1 d . . . . .
H30D H 0.678278 0.433441 0.220731 0.099 Uiso 1 1 calc R U . . .
H30E H 0.770034 0.386505 0.215111 0.099 Uiso 1 1 calc R U . . .
H30F H 0.728497 0.387637 0.295020 0.099 Uiso 1 1 calc R U . . .
C312 C 0.6462(3) 0.2099(3) 0.2114(2) 0.0633(11) Uani 1 1 d . . . . .
H31D H 0.714464 0.218298 0.193305 0.095 Uiso 1 1 calc R U . . .
H31E H 0.583759 0.150207 0.181383 0.095 Uiso 1 1 calc R U . . .
H31F H 0.667838 0.210388 0.271002 0.095 Uiso 1 1 calc R U . . .
C322 C 0.5647(3) 0.2850(3) 0.09966(17) 0.0512(9) Uani 1 1 d . . . . .
H32D H 0.537380 0.335570 0.087687 0.077 Uiso 1 1 calc R U . . .
H32E H 0.501217 0.225034 0.071865 0.077 Uiso 1 1 calc R U . . .
H32F H 0.630917 0.291565 0.079523 0.077 Uiso 1 1 calc R U . . .

loop_
_atom_site_aniso_label
_atom_site_aniso_U_11
_atom_site_aniso_U_22
_atom_site_aniso_U_33
_atom_site_aniso_U_23
_atom_site_aniso_U_13
_atom_site_aniso_U_12
Zn1 0.02772(16) 0.02004(16) 0.02052(17) 0.00191(12) 0.00420(12) 0.01046(13)
Cl11 0.0469(4) 0.0294(4) 0.0253(4) 0.0100(3) 0.0082(3) 0.0146(3)
Cl21 0.0485(4) 0.0263(4) 0.0306(4) 0.0008(3) 0.0147(3) 0.0181(3)
N11 0.0225(11) 0.0260(12) 0.0161(11) 0.0026(9) 0.0040(9) 0.0115(9)
N21 0.0236(11) 0.0205(11) 0.0169(11) 0.0003(9) 0.0040(9) 0.0074(9)
C11 0.0248(13) 0.0386(16) 0.0201(14) 0.0053(12) 0.0062(11) 0.0169(12)
C21 0.0218(13) 0.0428(17) 0.0247(15) 0.0101(13) 0.0082(11) 0.0110(12)
C31 0.0250(14) 0.0316(15) 0.0250(15) 0.0067(12) 0.0050(11) 0.0008(12)
C41 0.0261(13) 0.0255(14) 0.0216(14) 0.0026(11) 0.0066(11) 0.0071(11)
C51 0.0214(12) 0.0223(13) 0.0126(13) 0.0030(10) 0.0025(10) 0.0077(10)
C61 0.0193(12) 0.0170(12) 0.0191(14) 0.0032(10) 0.0046(10) 0.0062(10)
C71 0.0179(12) 0.0205(13) 0.0150(13) 0.0016(10) 0.0054(10) 0.0050(10)
C81 0.0259(13) 0.0257(14) 0.0237(14) 0.0033(11) 0.0096(11) 0.0124(11)
C91 0.0231(13) 0.0383(16) 0.0236(15) 0.0070(12) 0.0045(11) 0.0169(12)
C101 0.0219(13) 0.0339(15) 0.0206(14) 0.0005(12) 0.0003(11) 0.0083(11)
C111 0.0269(14) 0.0253(14) 0.0203(14) -0.0040(11) 0.0024(11) 0.0072(11)
C121 0.0236(12) 0.0158(12) 0.0183(13) 0.0019(10) 0.0059(10) 0.0063(10)
C131 0.0210(12) 0.0263(14) 0.0165(13) 0.0032(11) 0.0067(10) 0.0069(11)
C141 0.0309(14) 0.0281(15) 0.0247(15) 0.0009(12) 0.0041(12) 0.0095(12)
C151 0.0321(15) 0.0364(16) 0.0264(16) 0.0020(13) 0.0007(12) 0.0158(13)
C161 0.0250(14) 0.0442(17) 0.0171(14) 0.0002(12) 0.0034(11) 0.0102(12)
C171 0.0378(16) 0.0349(17) 0.0324(17) -0.0131(13) -0.0026(13) 0.0124(14)
C181 0.0333(15) 0.0330(16) 0.0299(16) -0.0076(13) -0.0031(12) 0.0161(13)
C191 0.0227(12) 0.0234(13) 0.0116(12) 0.0027(10) 0.0021(10) 0.0081(10)
C201 0.0268(13) 0.0260(14) 0.0177(14) -0.0024(11) 0.0058(11) 0.0071(11)
C211 0.0259(13) 0.0263(14) 0.0192(14) -0.0024(11) 0.0056(11) 0.0005(11)
C221 0.0211(12) 0.0335(15) 0.0122(13) 0.0045(11) 0.0027(10) 0.0090(11)
C231 0.0322(14) 0.0272(14) 0.0269(15) 0.0065(12) 0.0134(12) 0.0156(12)
C241 0.0294(14) 0.0203(13) 0.0246(15) 0.0041(11) 0.0095(11) 0.0086(11)
C251 0.0293(15) 0.060(2) 0.0232(16) -0.0056(14) -0.0034(12) 0.0118(14)
C261 0.060(2) 0.092(3) 0.033(2) -0.0062(19) -0.0124(16) 0.046(2)
C271 0.026(2) 0.180(5) 0.064(3) 0.032(3) -0.0025(18) -0.018(3)
C281 0.065(2) 0.065(2) 0.033(2) -0.0176(17) -0.0148(17) 0.024(2)
C291 0.0226(13) 0.0424(17) 0.0178(14) 0.0021(12) 0.0058(11) 0.0090(12)
C301 0.0347(16) 0.0461(18) 0.0314(17) 0.0009(14) 0.0156(13) 0.0024(14)
C311 0.0304(16) 0.066(2) 0.0390(19) 0.0098(16) 0.0098(14) 0.0239(15)
C321 0.0338(15) 0.0537(19) 0.0222(15) 0.0007(13) 0.0135(12) 0.0086(14)
Zn2 0.02363(16) 0.01825(16) 0.02239(17) 0.00247(12) 0.00517(12) 0.00682(12)
Cl12 0.0411(4) 0.0292(4) 0.0263(4) 0.0103(3) 0.0070(3) 0.0064(3)
Cl22 0.0408(4) 0.0237(3) 0.0340(4) -0.0012(3) 0.0157(3) 0.0110(3)
N12 0.0222(11) 0.0230(11) 0.0189(11) 0.0022(9) 0.0033(9) 0.0102(9)
N22 0.0189(10) 0.0225(11) 0.0170(11) -0.0006(9) 0.0038(8) 0.0059(9)
C12 0.0233(13) 0.0264(14) 0.0222(14) 0.0024(11) 0.0048(11) 0.0125(11)
C22 0.0212(13) 0.0312(15) 0.0248(15) 0.0038(12) 0.0072(11) 0.0099(11)
C32 0.0222(13) 0.0275(15) 0.0237(15) 0.0038(11) 0.0054(11) 0.0025(11)
C42 0.0256(13) 0.0200(13) 0.0205(14) 0.0000(11) 0.0043(11) 0.0058(11)
C52 0.0209(12) 0.0211(13) 0.0123(12) 0.0009(10) 0.0018(10) 0.0078(10)
C62 0.0188(12) 0.0157(12) 0.0186(13) 0.0011(10) 0.0035(10) 0.0049(10)
C72 0.0173(12) 0.0228(13) 0.0152(13) 0.0015(10) 0.0055(10) 0.0064(10)
C82 0.0255(13) 0.0226(13) 0.0205(14) 0.0012(11) 0.0070(11) 0.0105(11)
C92 0.0262(14) 0.0352(16) 0.0248(15) 0.0082(12) 0.0069(11) 0.0175(12)
C102 0.0223(13) 0.0399(16) 0.0172(14) 0.0013(12) 0.0002(11) 0.0107(12)
C112 0.0218(13) 0.0267(14) 0.0203(14) -0.0026(11) 0.0037(11) 0.0044(11)
C122 0.0213(12) 0.0164(12) 0.0170(13) 0.0008(10) 0.0022(10) 0.0076(10)
C132 0.0194(12) 0.0265(14) 0.0141(13) -0.0002(10) 0.0048(10) 0.0056(10)
C142 0.0294(14) 0.0208(13) 0.0253(15) -0.0003(11) 0.0008(11) 0.0082(11)
C152 0.0313(14) 0.0287(15) 0.0234(15) 0.0062(12) 0.0026(11) 0.0146(12)
C162 0.0231(13) 0.0301(14) 0.0151(13) 0.0034(11) 0.0059(10) 0.0069(11)
C172 0.0299(14) 0.0233(14) 0.0220(14) -0.0006(11) 0.0011(11) 0.0035(11)
C182 0.0284(14) 0.0230(14) 0.0234(15) 0.0029(11) 0.0012(11) 0.0064(11)
C192 0.0224(12) 0.0260(14) 0.0151(13) 0.0026(10) 0.0038(10) 0.0094(11)
C202 0.0284(14) 0.0320(15) 0.0194(14) -0.0053(12) 0.0058(11) 0.0062(12)
C212 0.0234(13) 0.0396(17) 0.0203(14) -0.0069(12) 0.0051(11) 0.0017(12)
C222 0.0239(13) 0.0463(17) 0.0142(13) 0.0018(12) 0.0044(10) 0.0129(12)
C232 0.0355(15) 0.0343(16) 0.0264(15) 0.0003(12) 0.0132(12) 0.0170(13)
C242 0.0319(14) 0.0248(14) 0.0255(15) -0.0005(11) 0.0097(12) 0.0070(11)
C252 0.0246(13) 0.0392(16) 0.0173(14) 0.0031(12) 0.0002(11) 0.0061(12)
C262 0.0372(16) 0.0510(19) 0.0226(16) 0.0051(14) -0.0015(12) 0.0204(14)
C272 0.0240(15) 0.065(2) 0.0348(18) 0.0099(16) -0.0002(13) 0.0012(14)
C282 0.0453(17) 0.0437(18) 0.0193(15) -0.0022(13) 0.0023(13) 0.0127(14)
C292 0.0258(14) 0.060(2) 0.0200(15) -0.0076(14) 0.0059(11) 0.0119(14)
C302 0.0333(18) 0.096(3) 0.044(2) -0.022(2) 0.0196(16) -0.0028(18)
C312 0.0419(19) 0.106(3) 0.053(2) 0.011(2) 0.0135(17) 0.044(2)
C322 0.0358(17) 0.090(3) 0.0208(16) 0.0003(16) 0.0123(13) 0.0152(17)

loop_
_atom_type_symbol
_atom_type_description
_atom_type_scat_dispersion_real
_atom_type_scat_dispersion_imag
_atom_type_scat_source
C C 0.0033 0.0016 'International Tables Vol C Tables 4.2.6.8 and 6.1.1.4'
H H 0.0000 0.0000 'International Tables Vol C Tables 4.2.6.8 and 6.1.1.4'
Cl Cl 0.1484 0.1585 'International Tables Vol C Tables 4.2.6.8 and 6.1.1.4'
N N 0.0061 0.0033 'International Tables Vol C Tables 4.2.6.8 and 6.1.1.4'
Zn Zn 0.2839 1.4301 'International Tables Vol C Tables 4.2.6.8 and 6.1.1.4'

loop_
_diffrn_orient_matrix_type
_diffrn_orient_matrix_UB_11
_diffrn_orient_matrix_UB_12
_diffrn_orient_matrix_UB_13
_diffrn_orient_matrix_UB_21
_diffrn_orient_matrix_UB_22
_diffrn_orient_matrix_UB_23
_diffrn_orient_matrix_UB_31
_diffrn_orient_matrix_UB_32
_diffrn_orient_matrix_UB_33
'Nonius RMAT' 0.0232558 0.0574881 -0.0234236 -0.0450023 0.0257107 0.0280425 0.0711412 0.0295869 0.0499738

loop_
_geom_angle_atom_site_label_1
_geom_angle_atom_site_label_2
_geom_angle_atom_site_label_3
_geom_angle
_geom_angle_site_symmetry_1
_geom_angle_site_symmetry_3
_geom_angle_publ_flag
N11 Zn1 N21 91.16(8) . . ?
N11 Zn1 Cl11 113.22(6) . . ?
N21 Zn1 Cl11 112.57(6) . . ?
N11 Zn1 Cl21 111.81(6) . . ?
N21 Zn1 Cl21 106.09(6) . . ?
Cl11 Zn1 Cl21 118.45(3) . . ?
C11 N11 C51 118.9(2) . . ?
C11 N11 Zn1 122.80(18) . . ?
C51 N11 Zn1 118.27(15) . . ?
C111 N21 C71 119.0(2) . . ?
C111 N21 Zn1 122.25(17) . . ?
C71 N21 Zn1 117.61(15) . . ?
N11 C11 C21 122.2(3) . . ?
N11 C11 H11 118.9 . . ?
C21 C11 H11 118.9 . . ?
C11 C21 C31 119.3(2) . . ?
C11 C21 H21 120.3 . . ?
C31 C21 H21 120.3 . . ?
C21 C31 C41 118.9(2) . . ?
C21 C31 H31 120.5 . . ?
C41 C31 H31 120.5 . . ?
C51 C41 C31 119.0(2) . . ?
C51 C41 H41 120.5 . . ?
C31 C41 H41 120.5 . . ?
N11 C51 C41 121.6(2) . . ?
N11 C51 C61 116.6(2) . . ?
C41 C51 C61 121.8(2) . . ?
C121 C61 C51 121.8(2) . . ?
C121 C61 C71 124.3(2) . . ?
C51 C61 C71 113.9(2) . . ?
N21 C71 C81 121.5(2) . . ?
N21 C71 C61 116.6(2) . . ?
C81 C71 C61 121.5(2) . . ?
C71 C81 C91 118.9(2) . . ?
C71 C81 H81 120.6 . . ?
C91 C81 H81 120.6 . . ?
C101 C91 C81 119.2(2) . . ?
C101 C91 H91 120.4 . . ?
C81 C91 H91 120.4 . . ?
C111 C101 C91 119.1(2) . . ?
C111 C101 H101 120.5 . . ?
C91 C101 H101 120.5 . . ?
N21 C111 C101 122.3(2) . . ?
N21 C111 H111 118.9 . . ?
C101 C111 H111 118.9 . . ?
C61 C121 C191 123.2(2) . . ?
C61 C121 C131 120.2(2) . . ?
C191 C121 C131 116.2(2) . . ?
C141 C131 C181 118.5(2) . . ?
C141 C131 C121 118.9(2) . . ?
C181 C131 C121 122.7(2) . . ?
C131 C141 C151 120.9(3) . . ?
C131 C141 H141 119.5 . . ?
C151 C141 H141 119.5 . . ?
C161 C151 C141 121.9(3) . . ?
C161 C151 H151 119.0 . . ?
C141 C151 H151 119.0 . . ?
C151 C161 C171 116.6(2) . . ?
C151 C161 C251 122.0(3) . . ?
C171 C161 C251 121.3(3) . . ?
C161 C171 C181 122.1(3) . . ?
C161 C171 H171 119.0 . . ?
C181 C171 H171 119.0 . . ?
C131 C181 C171 120.0(3) . . ?
C131 C181 H181 120.0 . . ?
C171 C181 H181 120.0 . . ?
C241 C191 C201 117.9(2) . . ?
C241 C191 C121 122.2(2) . . ?
C201 C191 C121 119.7(2) . . ?
C211 C201 C191 120.9(2) . . ?
C211 C201 H201 119.6 . . ?
C191 C201 H201 119.6 . . ?
C201 C211 C221 121.8(2) . . ?
C201 C211 H211 119.1 . . ?
C221 C211 H211 119.1 . . ?
C211 C221 C231 116.6(2) . . ?
C211 C221 C291 123.3(2) . . ?
C231 C221 C291 120.1(2) . . ?
C241 C231 C221 122.2(2) . . ?
C241 C231 H231 118.9 . . ?
C221 C231 H231 118.9 . . ?
C231 C241 C191 120.7(2) . . ?
C231 C241 H241 119.7 . . ?
C191 C241 H241 119.7 . . ?
C271 C251 C281 111.1(3) . . ?
C271 C251 C261 109.4(3) . . ?
C281 C251 C261 106.3(3) . . ?
C271 C251 C161 108.2(3) . . ?
C281 C251 C161 110.5(2) . . ?
C261 C251 C161 111.4(3) . . ?
C251 C261 H26A 109.5 . . ?
C251 C261 H26B 109.5 . . ?
H26A C261 H26B 109.5 . . ?
C251 C261 H26C 109.5 . . ?
H26A C261 H26C 109.5 . . ?
H26B C261 H26C 109.5 . . ?
C251 C271 H27A 109.5 . . ?
C251 C271 H27B 109.5 . . ?
H27A C271 H27B 109.5 . . ?
C251 C271 H27C 109.5 . . ?
H27A C271 H27C 109.5 . . ?
H27B C271 H27C 109.5 . . ?
C251 C281 H28A 109.5 . . ?
C251 C281 H28B 109.5 . . ?
H28A C281 H28B 109.5 . . ?
C251 C281 H28C 109.5 . . ?
H28A C281 H28C 109.5 . . ?
H28B C281 H28C 109.5 . . ?
C301 C291 C221 112.7(2) . . ?
C301 C291 C311 108.6(2) . . ?
C221 C291 C311 108.8(2) . . ?
C301 C291 C321 108.7(2) . . ?
C221 C291 C321 108.6(2) . . ?
C311 C291 C321 109.3(2) . . ?
C291 C301 H30A 109.5 . . ?
C291 C301 H30B 109.5 . . ?
H30A C301 H30B 109.5 . . ?
C291 C301 H30C 109.5 . . ?
H30A C301 H30C 109.5 . . ?
H30B C301 H30C 109.5 . . ?
C291 C311 H31A 109.5 . . ?
C291 C311 H31B 109.5 . . ?
H31A C311 H31B 109.5 . . ?
C291 C311 H31C 109.5 . . ?
H31A C311 H31C 109.5 . . ?
H31B C311 H31C 109.5 . . ?
C291 C321 H32A 109.5 . . ?
C291 C321 H32B 109.5 . . ?
H32A C321 H32B 109.5 . . ?
C291 C321 H32C 109.5 . . ?
H32A C321 H32C 109.5 . . ?
H32B C321 H32C 109.5 . . ?
N12 Zn2 N22 91.54(8) . . ?
N12 Zn2 Cl12 113.27(6) . . ?
N22 Zn2 Cl12 114.93(6) . . ?
N12 Zn2 Cl22 109.47(6) . . ?
N22 Zn2 Cl22 105.58(6) . . ?
Cl12 Zn2 Cl22 118.60(3) . . ?
C12 N12 C52 119.0(2) . . ?
C12 N12 Zn2 122.58(17) . . ?
C52 N12 Zn2 118.15(16) . . ?
C112 N22 C72 118.8(2) . . ?
C112 N22 Zn2 123.09(17) . . ?
C72 N22 Zn2 116.43(15) . . ?
N12 C12 C22 122.5(2) . . ?
N12 C12 H12 118.7 . . ?
C22 C12 H12 118.7 . . ?
C12 C22 C32 118.6(2) . . ?
C12 C22 H22 120.7 . . ?
C32 C22 H22 120.7 . . ?
C42 C32 C22 119.3(2) . . ?
C42 C32 H32 120.3 . . ?
C22 C32 H32 120.3 . . ?
C52 C42 C32 119.3(2) . . ?
C52 C42 H42 120.4 . . ?
C32 C42 H42 120.4 . . ?
N12 C52 C42 121.2(2) . . ?
N12 C52 C62 115.5(2) . . ?
C42 C52 C62 123.2(2) . . ?
C122 C62 C72 125.5(2) . . ?
C122 C62 C52 122.0(2) . . ?
C72 C62 C52 112.51(19) . . ?
N22 C72 C82 121.3(2) . . ?
N22 C72 C62 116.6(2) . . ?
C82 C72 C62 121.7(2) . . ?
C72 C82 C92 119.1(2) . . ?
C72 C82 H82 120.4 . . ?
C92 C82 H82 120.4 . . ?
C102 C92 C82 119.5(2) . . ?
C102 C92 H92 120.3 . . ?
C82 C92 H92 120.3 . . ?
C92 C102 C112 118.7(2) . . ?
C92 C102 H102 120.6 . . ?
C112 C102 H102 120.6 . . ?
N22 C112 C102 122.4(2) . . ?
N22 C112 H112 118.8 . . ?
C102 C112 H112 118.8 . . ?
C62 C122 C192 123.6(2) . . ?
C62 C122 C132 120.1(2) . . ?
C192 C122 C132 115.8(2) . . ?
C142 C132 C182 118.5(2) . . ?
C142 C132 C122 119.3(2) . . ?
C182 C132 C122 122.2(2) . . ?
C132 C142 C152 121.1(2) . . ?
C132 C142 H142 119.5 . . ?
C152 C142 H142 119.5 . . ?
C162 C152 C142 121.4(2) . . ?
C162 C152 H152 119.3 . . ?
C142 C152 H152 119.3 . . ?
C152 C162 C172 116.6(2) . . ?
C152 C162 C252 122.6(2) . . ?
C172 C162 C252 120.8(2) . . ?
C182 C172 C162 122.4(2) . . ?
C182 C172 H172 118.8 . . ?
C162 C172 H172 118.8 . . ?
C172 C182 C132 120.0(2) . . ?
C172 C182 H182 120.0 . . ?
C132 C182 H182 120.0 . . ?
C202 C192 C242 117.4(2) . . ?
C202 C192 C122 121.9(2) . . ?
C242 C192 C122 120.4(2) . . ?
C192 C202 C212 120.9(2) . . ?
C192 C202 H202 119.5 . . ?
C212 C202 H202 119.5 . . ?
C222 C212 C202 122.0(2) . . ?
C222 C212 H212 119.0 . . ?
C202 C212 H212 119.0 . . ?
C212 C222 C232 116.6(2) . . ?
C212 C222 C292 124.2(2) . . ?
C232 C222 C292 119.2(2) . . ?
C242 C232 C222 121.8(2) . . ?
C242 C232 H232 119.1 . . ?
C222 C232 H232 119.1 . . ?
C232 C242 C192 121.1(2) . . ?
C232 C242 H242 119.4 . . ?
C192 C242 H242 119.4 . . ?
C262 C252 C162 112.3(2) . . ?
C262 C252 C272 109.1(2) . . ?
C162 C252 C272 109.3(2) . . ?
C262 C252 C282 108.4(2) . . ?
C162 C252 C282 108.7(2) . . ?
C272 C252 C282 109.0(2) . . ?
C252 C262 H26D 109.5 . . ?
C252 C262 H26E 109.5 . . ?
H26D C262 H26E 109.5 . . ?
C252 C262 H26F 109.5 . . ?
H26D C262 H26F 109.5 . . ?
H26E C262 H26F 109.5 . . ?
C252 C272 H27D 109.5 . . ?
C252 C272 H27E 109.5 . . ?
H27D C272 H27E 109.5 . . ?
C252 C272 H27F 109.5 . . ?
H27D C272 H27F 109.5 . . ?
H27E C272 H27F 109.5 . . ?
C252 C282 H28D 109.5 . . ?
C252 C282 H28E 109.5 . . ?
H28D C282 H28E 109.5 . . ?
C252 C282 H28F 109.5 . . ?
H28D C282 H28F 109.5 . . ?
H28E C282 H28F 109.5 . . ?
C302 C292 C222 112.3(2) . . ?
C302 C292 C312 109.3(3) . . ?
C222 C292 C312 109.9(3) . . ?
C302 C292 C322 108.1(3) . . ?
C222 C292 C322 108.3(2) . . ?
C312 C292 C322 108.9(3) . . ?
C292 C302 H30D 109.5 . . ?
C292 C302 H30E 109.5 . . ?
H30D C302 H30E 109.5 . . ?
C292 C302 H30F 109.5 . . ?
H30D C302 H30F 109.5 . . ?
H30E C302 H30F 109.5 . . ?
C292 C312 H31D 109.5 . . ?
C292 C312 H31E 109.5 . . ?
H31D C312 H31E 109.5 . . ?
C292 C312 H31F 109.5 . . ?
H31D C312 H31F 109.5 . . ?
H31E C312 H31F 109.5 . . ?
C292 C322 H32D 109.5 . . ?
C292 C322 H32E 109.5 . . ?
H32D C322 H32E 109.5 . . ?
C292 C322 H32F 109.5 . . ?
H32D C322 H32F 109.5 . . ?
H32E C322 H32F 109.5 . . ?

loop_
_geom_bond_atom_site_label_1
_geom_bond_atom_site_label_2
_geom_bond_distance
_geom_bond_site_symmetry_2
_geom_bond_publ_flag
Zn1 N11 2.051(2) . ?
Zn1 N21 2.064(2) . ?
Zn1 Cl11 2.2045(7) . ?
Zn1 Cl21 2.2164(7) . ?
N11 C11 1.346(3) . ?
N11 C51 1.350(3) . ?
N21 C111 1.349(3) . ?
N21 C71 1.350(3) . ?
C11 C21 1.373(4) . ?
C11 H11 0.9500 . ?
C21 C31 1.382(4) . ?
C21 H21 0.9500 . ?
C31 C41 1.390(4) . ?
C31 H31 0.9500 . ?
C41 C51 1.386(3) . ?
C41 H41 0.9500 . ?
C51 C61 1.493(3) . ?
C61 C121 1.333(3) . ?
C61 C71 1.503(3) . ?
C71 C81 1.380(3) . ?
C81 C91 1.396(3) . ?
C81 H81 0.9500 . ?
C91 C101 1.378(4) . ?
C91 H91 0.9500 . ?
C101 C111 1.371(4) . ?
C101 H101 0.9500 . ?
C111 H111 0.9500 . ?
C121 C191 1.502(3) . ?
C121 C131 1.509(3) . ?
C131 C141 1.378(4) . ?
C131 C181 1.385(4) . ?
C141 C151 1.388(4) . ?
C141 H141 0.9500 . ?
C151 C161 1.385(4) . ?
C151 H151 0.9500 . ?
C161 C171 1.387(4) . ?
C161 C251 1.542(4) . ?
C171 C181 1.400(4) . ?
C171 H171 0.9500 . ?
C181 H181 0.9500 . ?
C191 C241 1.387(3) . ?
C191 C201 1.391(3) . ?
C201 C211 1.388(3) . ?
C201 H201 0.9500 . ?
C211 C221 1.390(4) . ?
C211 H211 0.9500 . ?
C221 C231 1.392(4) . ?
C221 C291 1.535(3) . ?
C231 C241 1.385(3) . ?
C231 H231 0.9500 . ?
C241 H241 0.9500 . ?
C251 C271 1.510(5) . ?
C251 C281 1.531(4) . ?
C251 C261 1.538(5) . ?
C261 H26A 0.9800 . ?
C261 H26B 0.9800 . ?
C261 H26C 0.9800 . ?
C271 H27A 0.9800 . ?
C271 H27B 0.9800 . ?
C271 H27C 0.9800 . ?
C281 H28A 0.9800 . ?
C281 H28B 0.9800 . ?
C281 H28C 0.9800 . ?
C291 C301 1.519(4) . ?
C291 C311 1.540(4) . ?
C291 C321 1.541(4) . ?
C301 H30A 0.9800 . ?
C301 H30B 0.9800 . ?
C301 H30C 0.9800 . ?
C311 H31A 0.9800 . ?
C311 H31B 0.9800 . ?
C311 H31C 0.9800 . ?
C321 H32A 0.9800 . ?
C321 H32B 0.9800 . ?
C321 H32C 0.9800 . ?
Zn2 N12 2.046(2) . ?
Zn2 N22 2.061(2) . ?
Zn2 Cl12 2.1995(7) . ?
Zn2 Cl22 2.2164(7) . ?
N12 C12 1.341(3) . ?
N12 C52 1.352(3) . ?
N22 C112 1.347(3) . ?
N22 C72 1.354(3) . ?
C12 C22 1.376(3) . ?
C12 H12 0.9500 . ?
C22 C32 1.384(4) . ?
C22 H22 0.9500 . ?
C32 C42 1.383(4) . ?
C32 H32 0.9500 . ?
C42 C52 1.383(3) . ?
C42 H42 0.9500 . ?
C52 C62 1.500(3) . ?
C62 C122 1.342(3) . ?
C62 C72 1.497(3) . ?
C72 C82 1.384(3) . ?
C82 C92 1.387(3) . ?
C82 H82 0.9500 . ?
C92 C102 1.378(4) . ?
C92 H92 0.9500 . ?
C102 C112 1.379(4) . ?
C102 H102 0.9500 . ?
C112 H112 0.9500 . ?
C122 C192 1.491(3) . ?
C122 C132 1.502(3) . ?
C132 C142 1.376(4) . ?
C132 C182 1.392(3) . ?
C142 C152 1.395(3) . ?
C142 H142 0.9500 . ?
C152 C162 1.392(4) . ?
C152 H152 0.9500 . ?
C162 C172 1.392(4) . ?
C162 C252 1.531(3) . ?
C172 C182 1.389(3) . ?
C172 H172 0.9500 . ?
C182 H182 0.9500 . ?
C192 C202 1.391(3) . ?
C192 C242 1.393(3) . ?
C202 C212 1.392(4) . ?
C202 H202 0.9500 . ?
C212 C222 1.385(4) . ?
C212 H212 0.9500 . ?
C222 C232 1.397(4) . ?
C222 C292 1.532(4) . ?
C232 C242 1.385(4) . ?
C232 H232 0.9500 . ?
C242 H242 0.9500 . ?
C252 C262 1.522(4) . ?
C252 C272 1.539(4) . ?
C252 C282 1.542(4) . ?
C262 H26D 0.9800 . ?
C262 H26E 0.9800 . ?
C262 H26F 0.9800 . ?
C272 H27D 0.9800 . ?
C272 H27E 0.9800 . ?
C272 H27F 0.9800 . ?
C282 H28D 0.9800 . ?
C282 H28E 0.9800 . ?
C282 H28F 0.9800 . ?
C292 C302 1.529(4) . ?
C292 C312 1.534(5) . ?
C292 C322 1.536(4) . ?
C302 H30D 0.9800 . ?
C302 H30E 0.9800 . ?
C302 H30F 0.9800 . ?
C312 H31D 0.9800 . ?
C312 H31E 0.9800 . ?
C312 H31F 0.9800 . ?
C322 H32D 0.9800 . ?
C322 H32E 0.9800 . ?
C322 H32F 0.9800 . ?

loop_
_geom_torsion_atom_site_label_1
_geom_torsion_atom_site_label_2
_geom_torsion_atom_site_label_3
_geom_torsion_atom_site_label_4
_geom_torsion
_geom_torsion_site_symmetry_1
_geom_torsion_site_symmetry_2
_geom_torsion_site_symmetry_3
_geom_torsion_site_symmetry_4
_geom_torsion_publ_flag
C51 N11 C11 C21 0.1(4) . . . . ?
Zn1 N11 C11 C21 -177.27(19) . . . . ?
N11 C11 C21 C31 1.0(4) . . . . ?
C11 C21 C31 C41 -0.7(4) . . . . ?
C21 C31 C41 C51 -0.7(4) . . . . ?
C11 N11 C51 C41 -1.6(4) . . . . ?
Zn1 N11 C51 C41 175.91(18) . . . . ?
C11 N11 C51 C61 -178.6(2) . . . . ?
Zn1 N11 C51 C61 -1.1(3) . . . . ?
C31 C41 C51 N11 1.9(4) . . . . ?
C31 C41 C51 C61 178.8(2) . . . . ?
N11 C51 C61 C121 -120.7(3) . . . . ?
C41 C51 C61 C121 62.3(3) . . . . ?
N11 C51 C61 C71 61.5(3) . . . . ?
C41 C51 C61 C71 -115.5(3) . . . . ?
C111 N21 C71 C81 2.1(3) . . . . ?
Zn1 N21 C71 C81 -165.85(17) . . . . ?
C111 N21 C71 C61 175.7(2) . . . . ?
Zn1 N21 C71 C61 7.7(3) . . . . ?
C121 C61 C71 N21 116.6(3) . . . . ?
C51 C61 C71 N21 -65.7(3) . . . . ?
C121 C61 C71 C81 -69.8(3) . . . . ?
C51 C61 C71 C81 107.9(3) . . . . ?
N21 C71 C81 C91 -0.1(4) . . . . ?
C61 C71 C81 C91 -173.4(2) . . . . ?
C71 C81 C91 C101 -2.0(4) . . . . ?
C81 C91 C101 C111 2.1(4) . . . . ?
C71 N21 C111 C101 -2.1(4) . . . . ?
Zn1 N21 C111 C101 165.3(2) . . . . ?
C91 C101 C111 N21 0.0(4) . . . . ?
C51 C61 C121 C191 176.3(2) . . . . ?
C71 C61 C121 C191 -6.1(4) . . . . ?
C51 C61 C121 C131 4.2(4) . . . . ?
C71 C61 C121 C131 -178.2(2) . . . . ?
C61 C121 C131 C141 67.4(3) . . . . ?
C191 C121 C131 C141 -105.1(3) . . . . ?
C61 C121 C131 C181 -112.5(3) . . . . ?
C191 C121 C131 C181 74.9(3) . . . . ?
C181 C131 C141 C151 -0.6(4) . . . . ?
C121 C131 C141 C151 179.5(2) . . . . ?
C131 C141 C151 C161 0.4(4) . . . . ?
C141 C151 C161 C171 0.3(4) . . . . ?
C141 C151 C161 C251 177.8(3) . . . . ?
C151 C161 C171 C181 -0.8(4) . . . . ?
C251 C161 C171 C181 -178.4(3) . . . . ?
C141 C131 C181 C171 0.1(4) . . . . ?
C121 C131 C181 C171 -180.0(3) . . . . ?
C161 C171 C181 C131 0.6(5) . . . . ?
C61 C121 C191 C241 126.7(3) . . . . ?
C131 C121 C191 C241 -61.0(3) . . . . ?
C61 C121 C191 C201 -58.2(3) . . . . ?
C131 C121 C191 C201 114.1(3) . . . . ?
C241 C191 C201 C211 0.6(4) . . . . ?
C121 C191 C201 C211 -174.7(2) . . . . ?
C191 C201 C211 C221 -0.7(4) . . . . ?
C201 C211 C221 C231 0.0(4) . . . . ?
C201 C211 C221 C291 178.1(2) . . . . ?
C211 C221 C231 C241 0.9(4) . . . . ?
C291 C221 C231 C241 -177.3(2) . . . . ?
C221 C231 C241 C191 -1.1(4) . . . . ?
C201 C191 C241 C231 0.3(4) . . . . ?
C121 C191 C241 C231 175.5(2) . . . . ?
C151 C161 C251 C271 -95.8(4) . . . . ?
C171 C161 C251 C271 81.7(4) . . . . ?
C151 C161 C251 C281 142.4(3) . . . . ?
C171 C161 C251 C281 -40.1(4) . . . . ?
C151 C161 C251 C261 24.5(4) . . . . ?
C171 C161 C251 C261 -158.0(3) . . . . ?
C211 C221 C291 C301 1.0(4) . . . . ?
C231 C221 C291 C301 179.1(2) . . . . ?
C211 C221 C291 C311 121.6(3) . . . . ?
C231 C221 C291 C311 -60.3(3) . . . . ?
C211 C221 C291 C321 -119.5(3) . . . . ?
C231 C221 C291 C321 58.5(3) . . . . ?
C52 N12 C12 C22 -0.1(4) . . . . ?
Zn2 N12 C12 C22 -174.53(19) . . . . ?
N12 C12 C22 C32 0.4(4) . . . . ?
C12 C22 C32 C42 0.1(4) . . . . ?
C22 C32 C42 C52 -0.8(4) . . . . ?
C12 N12 C52 C42 -0.6(3) . . . . ?
Zn2 N12 C52 C42 174.06(18) . . . . ?
C12 N12 C52 C62 -176.8(2) . . . . ?
Zn2 N12 C52 C62 -2.2(3) . . . . ?
C32 C42 C52 N12 1.1(4) . . . . ?
C32 C42 C52 C62 177.0(2) . . . . ?
N12 C52 C62 C122 -117.2(3) . . . . ?
C42 C52 C62 C122 66.6(3) . . . . ?
N12 C52 C62 C72 63.9(3) . . . . ?
C42 C52 C62 C72 -112.3(3) . . . . ?
C112 N22 C72 C82 2.3(3) . . . . ?
Zn2 N22 C72 C82 -163.48(18) . . . . ?
C112 N22 C72 C62 175.4(2) . . . . ?
Zn2 N22 C72 C62 9.7(3) . . . . ?
C122 C62 C72 N22 112.2(3) . . . . ?
C52 C62 C72 N22 -69.0(3) . . . . ?
C122 C62 C72 C82 -74.7(3) . . . . ?
C52 C62 C72 C82 104.2(3) . . . . ?
N22 C72 C82 C92 -0.1(4) . . . . ?
C62 C72 C82 C92 -172.9(2) . . . . ?
C72 C82 C92 C102 -2.3(4) . . . . ?
C82 C92 C102 C112 2.6(4) . . . . ?
C72 N22 C112 C102 -2.0(4) . . . . ?
Zn2 N22 C112 C102 162.71(19) . . . . ?
C92 C102 C112 N22 -0.4(4) . . . . ?
C72 C62 C122 C192 -7.4(4) . . . . ?
C52 C62 C122 C192 173.8(2) . . . . ?
C72 C62 C122 C132 -179.4(2) . . . . ?
C52 C62 C122 C132 1.8(4) . . . . ?
C62 C122 C132 C142 77.8(3) . . . . ?
C192 C122 C132 C142 -94.8(3) . . . . ?
C62 C122 C132 C182 -105.1(3) . . . . ?
C192 C122 C132 C182 82.3(3) . . . . ?
C182 C132 C142 C152 -0.8(4) . . . . ?
C122 C132 C142 C152 176.4(2) . . . . ?
C132 C142 C152 C162 -0.6(4) . . . . ?
C142 C152 C162 C172 1.7(4) . . . . ?
C142 C152 C162 C252 -177.3(2) . . . . ?
C152 C162 C172 C182 -1.5(4) . . . . ?
C252 C162 C172 C182 177.6(2) . . . . ?
C162 C172 C182 C132 0.1(4) . . . . ?
C142 C132 C182 C172 1.0(4) . . . . ?
C122 C132 C182 C172 -176.1(2) . . . . ?
C62 C122 C192 C202 -46.5(4) . . . . ?
C132 C122 C192 C202 125.8(3) . . . . ?
C62 C122 C192 C242 138.8(3) . . . . ?
C132 C122 C192 C242 -48.9(3) . . . . ?
C242 C192 C202 C212 -0.5(4) . . . . ?
C122 C192 C202 C212 -175.4(2) . . . . ?
C192 C202 C212 C222 0.9(4) . . . . ?
C202 C212 C222 C232 -1.1(4) . . . . ?
C202 C212 C222 C292 177.1(3) . . . . ?
C212 C222 C232 C242 1.1(4) . . . . ?
C292 C222 C232 C242 -177.3(3) . . . . ?
C222 C232 C242 C192 -0.8(4) . . . . ?
C202 C192 C242 C232 0.5(4) . . . . ?
C122 C192 C242 C232 175.4(2) . . . . ?
C152 C162 C252 C262 4.1(4) . . . . ?
C172 C162 C252 C262 -174.9(2) . . . . ?
C152 C162 C252 C272 -117.1(3) . . . . ?
C172 C162 C252 C272 63.9(3) . . . . ?
C152 C162 C252 C282 124.0(3) . . . . ?
C172 C162 C252 C282 -55.0(3) . . . . ?
C212 C222 C292 C302 5.6(4) . . . . ?
C232 C222 C292 C302 -176.2(3) . . . . ?
C212 C222 C292 C312 127.4(3) . . . . ?
C232 C222 C292 C312 -54.3(3) . . . . ?
C212 C222 C292 C322 -113.7(3) . . . . ?
C232 C222 C292 C322 64.5(4) . . . . ?
